data_4506415
loop_
_publ_author_name
'Houton, Kelly A.'
'Morris, Kyle L.'
'Chen, Lin'
'Schmidtmann, Marc'
'Jones, James T. A.'
'Serpell, Louise C.'
'Lloyd, Gareth O.'
'Adams, Dave J.'

_publ_section_title
;
 On Crystal versus Fiber Formation in Dipeptide Hydrogelator Systems.
;
_journal_issue 25
_journal_name_full 'Langmuir : the ACS journal of surfaces and colloids'
_journal_page_first 9797
_journal_page_last 9806
_journal_paper_doi 10.1021/la301371q
_journal_volume 28
_journal_year 2012
_chemical_absolute_configuration syn
_chemical_formula_sum 'C18 H20 N2 O5'
_chemical_formula_weight 344.36
_chemical_name_systematic
; 
 ? 
;
_space_group_IT_number 19
_symmetry_cell_setting orthorhombic
_symmetry_space_group_name_Hall 'P 2ac 2ab'
_symmetry_space_group_name_H-M 'P 21 21 21'
_atom_sites_solution_hydrogens difmap
_atom_sites_solution_primary direct
_atom_sites_solution_secondary difmap
_audit_creation_method SHELXL-97
_cell_angle_alpha 90.00
_cell_angle_beta 90.00
_cell_angle_gamma 90.00
_cell_formula_units_Z 4
_cell_length_a 4.9680(6)
_cell_length_b 9.6339(14)
_cell_length_c 35.173(5)
_cell_measurement_reflns_used 3376
_cell_measurement_temperature 100(2)
_cell_measurement_theta_max 26.27
_cell_measurement_theta_min 2.41
_cell_volume 1683.4(4)
_computing_cell_refinement 'Bruker AXS SAINT V7.68A'
_computing_data_collection 'CrystalClear-SM Expert 2.1 (Rigaku, 2011)'
_computing_data_reduction 'Bruker AXS SAINT V7.68A'
_computing_structure_refinement 'SHELXL (Sheldrick, 2008)'
_computing_structure_solution 'SHELXD (Sheldrick, 2008)'
_diffrn_ambient_temperature 100(2)
_diffrn_detector_area_resol_mean 28.5714
_diffrn_measured_fraction_theta_full 1.000
_diffrn_measured_fraction_theta_max 1.000
_diffrn_measurement_device_type 'Rigaku Saturn724+ (2x2 bin mode)'
_diffrn_measurement_method 'profile data from \w-scans'
_diffrn_radiation_monochromator confocal
_diffrn_radiation_source 'Rotating Anode'
_diffrn_radiation_type 'Mo K\a'
_diffrn_radiation_wavelength 0.71073
_diffrn_reflns_av_R_equivalents 0.0676
_diffrn_reflns_av_sigmaI/netI 0.0659
_diffrn_reflns_limit_h_max 5
_diffrn_reflns_limit_h_min -6
_diffrn_reflns_limit_k_max 12
_diffrn_reflns_limit_k_min -12
_diffrn_reflns_limit_l_max 43
_diffrn_reflns_limit_l_min -36
_diffrn_reflns_number 16543
_diffrn_reflns_theta_full 26.36
_diffrn_reflns_theta_max 26.36
_diffrn_reflns_theta_min 2.19
_exptl_absorpt_coefficient_mu 0.100
_exptl_absorpt_correction_T_max 1.0000
_exptl_absorpt_correction_T_min 0.6601
_exptl_absorpt_correction_type multi-scan
_exptl_absorpt_process_details 'SADABS 2008/1 (Sheldrick, 2008)'
_exptl_crystal_colour colourless
_exptl_crystal_density_diffrn 1.359
_exptl_crystal_density_method 'not measured'
_exptl_crystal_description plate
_exptl_crystal_F_000 728
_exptl_crystal_size_max 0.09
_exptl_crystal_size_mid 0.06
_exptl_crystal_size_min 0.01
_refine_diff_density_max 0.454
_refine_diff_density_min -0.263
_refine_diff_density_rms 0.044
_refine_ls_abs_structure_details 'Flack H D (1983), Acta Cryst. A39, 876-881'
_refine_ls_abs_structure_Flack 1.7(12)
_refine_ls_extinction_method none
_refine_ls_goodness_of_fit_ref 1.018
_refine_ls_hydrogen_treatment mixed
_refine_ls_matrix_type full
_refine_ls_number_parameters 240
_refine_ls_number_reflns 3440
_refine_ls_number_restraints 0
_refine_ls_restrained_S_all 1.018
_refine_ls_R_factor_all 0.0676
_refine_ls_R_factor_gt 0.0436
_refine_ls_shift/su_max 0.000
_refine_ls_shift/su_mean 0.000
_refine_ls_structure_factor_coef Fsqd
_refine_ls_weighting_details 'calc w=1/[\s^2^(Fo^2^)+(0.0400P)^2^+0.1600P] where P=(Fo^2^+2Fc^2^)/3'
_refine_ls_weighting_scheme calc
_refine_ls_wR_factor_gt 0.0896
_refine_ls_wR_factor_ref 0.0987
_reflns_number_gt 2675
_reflns_number_total 3440
_reflns_threshold_expression >2sigma(I)
_cod_data_source_file la301371q_si_006.cif
_cod_data_source_block dipeptide_2
_cod_original_sg_symbol_H-M P2(1)2(1)2(1)
_cod_database_code 4506415

loop_
_symmetry_equiv_pos_as_xyz
'x, y, z'
'-x+1/2, -y, z+1/2'
'-x, y+1/2, -z+1/2'
'x+1/2, -y+1/2, -z'

loop_
_atom_site_label
_atom_site_type_symbol
_atom_site_fract_x
_atom_site_fract_y
_atom_site_fract_z
_atom_site_U_iso_or_equiv
_atom_site_adp_type
_atom_site_occupancy
_atom_site_symmetry_multiplicity
_atom_site_calc_flag
_atom_site_refinement_flags
O1 O 0.6636(4) 1.16423(19) 0.16677(5) 0.0493(6) Uani 1 1 d .
H2 H 0.536(8) 1.347(4) 0.2059(10) 0.092(13) Uiso 1 1 d .
O2 O 0.5507(4) 1.26531(18) 0.22113(5) 0.0317(4) Uani 1 1 d .
O3 O 0.3602(3) 0.86603(17) 0.18079(4) 0.0275(4) Uani 1 1 d .
O4 O 0.5776(3) 0.50585(16) 0.18405(4) 0.0261(4) Uani 1 1 d .
O5 O 0.1820(3) 0.50560(16) 0.10011(4) 0.0250(4) Uani 1 1 d .
N1 N 0.7831(4) 0.9181(2) 0.20094(5) 0.0216(4) Uani 1 1 d .
H1 H 0.957(6) 0.907(3) 0.1952(6) 0.034(8) Uiso 1 1 d .
N2 N 0.5405(4) 0.6555(2) 0.13488(6) 0.0234(4) Uani 1 1 d .
H2A H 0.462(5) 0.673(2) 0.1149(6) 0.025(7) Uiso 1 1 d .
C1 C 0.6408(5) 1.1598(2) 0.20076(6) 0.0267(6) Uani 1 1 d .
C2 C 0.7013(5) 1.0324(2) 0.22500(6) 0.0216(5) Uani 1 1 d .
H2B H 0.5332 1.0051 0.2387 0.026 Uiso 1 1 calc R
C3 C 0.9183(5) 1.0652(3) 0.25442(7) 0.0293(6) Uani 1 1 d .
H3A H 0.9577 0.9816 0.2693 0.044 Uiso 1 1 calc R
H3B H 0.8544 1.1388 0.2714 0.044 Uiso 1 1 calc R
H3C H 1.0822 1.0961 0.2414 0.044 Uiso 1 1 calc R
C4 C 0.6060(4) 0.8506(2) 0.17887(6) 0.0208(5) Uani 1 1 d .
C5 C 0.7365(4) 0.7556(2) 0.14906(6) 0.0210(5) Uani 1 1 d .
H5 H 0.8896 0.7044 0.1611 0.025 Uiso 1 1 calc R
C6 C 0.8435(5) 0.8418(3) 0.11603(6) 0.0272(6) Uani 1 1 d .
H6A H 0.9130 0.7800 0.0962 0.041 Uiso 1 1 calc R
H6B H 0.9886 0.9023 0.1251 0.041 Uiso 1 1 calc R
H6C H 0.6976 0.8987 0.1056 0.041 Uiso 1 1 calc R
C7 C 0.4704(5) 0.5413(2) 0.15358(6) 0.0223(5) Uani 1 1 d .
C8 C 0.2524(5) 0.4528(2) 0.13678(6) 0.0228(5) Uani 1 1 d .
H8A H 0.3159 0.3557 0.1345 0.027 Uiso 1 1 calc R
H8B H 0.0925 0.4537 0.1536 0.027 Uiso 1 1 calc R
C9 C -0.0173(5) 0.4353(2) 0.08045(6) 0.0226(5) Uani 1 1 d .
C10 C -0.0672(4) 0.4857(2) 0.04298(6) 0.0207(5) Uani 1 1 d .
C11 C 0.0907(5) 0.5897(2) 0.02534(6) 0.0235(5) Uani 1 1 d .
H11 H 0.2322 0.6326 0.0392 0.028 Uiso 1 1 calc R
C12 C 0.0426(5) 0.6293(3) -0.01131(6) 0.0256(5) Uani 1 1 d .
H12 H 0.1526 0.6980 -0.0229 0.031 Uiso 1 1 calc R
C13 C -0.1701(5) 0.5684(2) -0.03201(6) 0.0267(5) Uani 1 1 d .
H13 H -0.2031 0.5966 -0.0575 0.032 Uiso 1 1 calc R
C14 C -0.3292(5) 0.4690(2) -0.01562(6) 0.0267(6) Uani 1 1 d .
H14 H -0.4746 0.4306 -0.0297 0.032 Uiso 1 1 calc R
C15 C -0.2802(4) 0.4226(2) 0.02195(6) 0.0218(5) Uani 1 1 d .
C16 C -0.4291(5) 0.3133(2) 0.03838(6) 0.0270(5) Uani 1 1 d .
H16 H -0.5753 0.2736 0.0248 0.032 Uiso 1 1 calc R
C17 C -0.3650(5) 0.2644(3) 0.07350(6) 0.0281(6) Uani 1 1 d .
H17 H -0.4616 0.1877 0.0836 0.034 Uiso 1 1 calc R
C18 C -0.1573(5) 0.3257(2) 0.09517(6) 0.0257(5) Uani 1 1 d .
H18 H -0.1152 0.2910 0.1198 0.031 Uiso 1 1 calc R

loop_
_atom_site_aniso_label
_atom_site_aniso_U_11
_atom_site_aniso_U_22
_atom_site_aniso_U_33
_atom_site_aniso_U_23
_atom_site_aniso_U_13
_atom_site_aniso_U_12
O1 0.0821(16) 0.0358(11) 0.0301(9) 0.0059(8) 0.0136(10) 0.0097(12)
O2 0.0414(10) 0.0238(9) 0.0299(9) -0.0005(8) 0.0030(8) 0.0067(9)
O3 0.0123(9) 0.0375(10) 0.0328(9) -0.0032(8) -0.0010(7) 0.0020(7)
O4 0.0268(9) 0.0241(8) 0.0273(8) 0.0020(8) -0.0038(7) 0.0005(8)
O5 0.0243(8) 0.0248(8) 0.0258(8) 0.0020(7) -0.0044(7) -0.0047(8)
N1 0.0155(11) 0.0247(11) 0.0245(10) -0.0031(8) -0.0004(8) 0.0015(9)
N2 0.0220(10) 0.0245(11) 0.0235(10) 0.0006(9) -0.0057(9) -0.0015(9)
C1 0.0279(13) 0.0260(13) 0.0261(12) -0.0016(10) 0.0060(11) -0.0016(12)
C2 0.0197(12) 0.0238(13) 0.0214(11) -0.0004(9) 0.0042(9) 0.0010(10)
C3 0.0188(13) 0.0361(14) 0.0330(13) -0.0073(12) -0.0043(10) 0.0010(11)
C4 0.0167(12) 0.0226(12) 0.0230(11) 0.0055(10) 0.0016(9) -0.0010(10)
C5 0.0149(11) 0.0218(12) 0.0264(11) -0.0015(10) -0.0022(9) 0.0002(10)
C6 0.0238(12) 0.0314(14) 0.0264(12) -0.0023(10) 0.0018(10) -0.0061(12)
C7 0.0196(12) 0.0217(12) 0.0255(11) -0.0013(10) 0.0043(10) 0.0042(10)
C8 0.0214(12) 0.0230(12) 0.0241(11) 0.0012(10) 0.0009(10) -0.0001(10)
C9 0.0193(12) 0.0220(12) 0.0265(11) -0.0064(10) 0.0014(10) 0.0006(10)
C10 0.0176(11) 0.0199(12) 0.0245(11) -0.0046(10) 0.0002(9) 0.0036(10)
C11 0.0198(12) 0.0240(13) 0.0268(12) -0.0028(10) -0.0012(10) 0.0001(11)
C12 0.0223(12) 0.0252(13) 0.0293(12) 0.0011(11) 0.0007(10) 0.0016(11)
C13 0.0267(13) 0.0284(14) 0.0251(12) -0.0022(10) -0.0028(10) 0.0086(12)
C14 0.0201(12) 0.0267(14) 0.0334(12) -0.0090(11) -0.0047(11) 0.0066(11)
C15 0.0152(12) 0.0217(12) 0.0284(12) -0.0072(10) -0.0005(10) 0.0029(10)
C16 0.0183(12) 0.0269(13) 0.0360(13) -0.0100(11) 0.0004(10) -0.0042(11)
C17 0.0240(13) 0.0260(13) 0.0343(13) -0.0057(11) 0.0059(11) -0.0053(12)
C18 0.0259(13) 0.0258(13) 0.0255(11) -0.0011(10) 0.0023(10) -0.0017(11)

loop_
_atom_type_symbol
_atom_type_description
_atom_type_scat_dispersion_real
_atom_type_scat_dispersion_imag
_atom_type_scat_source
C C 0.0033 0.0016 'International Tables Vol C Tables 4.2.6.8 and 6.1.1.4'
H H 0.0000 0.0000 'International Tables Vol C Tables 4.2.6.8 and 6.1.1.4'
N N 0.0061 0.0033 'International Tables Vol C Tables 4.2.6.8 and 6.1.1.4'
O O 0.0106 0.0060 'International Tables Vol C Tables 4.2.6.8 and 6.1.1.4'

loop_
_geom_angle_atom_site_label_1
_geom_angle_atom_site_label_2
_geom_angle_atom_site_label_3
_geom_angle
C1 O2 H2 111(2)
C9 O5 C8 116.82(17)
C4 N1 C2 121.55(19)
C4 N1 H1 116.3(16)
C2 N1 H1 119.9(17)
C7 N2 C5 123.6(2)
C7 N2 H2A 117.9(17)
C5 N2 H2A 118.4(17)
O1 C1 O2 123.0(2)
O1 C1 C2 124.5(2)
O2 C1 C2 112.51(18)
N1 C2 C1 109.95(17)
N1 C2 C3 110.81(18)
C1 C2 C3 110.59(19)
N1 C2 H2B 108.5
C1 C2 H2B 108.5
C3 C2 H2B 108.5
C2 C3 H3A 109.5
C2 C3 H3B 109.5
H3A C3 H3B 109.5
C2 C3 H3C 109.5
H3A C3 H3C 109.5
H3B C3 H3C 109.5
O3 C4 N1 124.0(2)
O3 C4 C5 121.9(2)
N1 C4 C5 114.04(18)
N2 C5 C6 109.44(17)
N2 C5 C4 110.22(18)
C6 C5 C4 110.04(19)
N2 C5 H5 109.0
C6 C5 H5 109.0
C4 C5 H5 109.0
C5 C6 H6A 109.5
C5 C6 H6B 109.5
H6A C6 H6B 109.5
C5 C6 H6C 109.5
H6A C6 H6C 109.5
H6B C6 H6C 109.5
O4 C7 N2 122.8(2)
O4 C7 C8 119.5(2)
N2 C7 C8 117.7(2)
O5 C8 C7 109.23(18)
O5 C8 H8A 109.8
C7 C8 H8A 109.8
O5 C8 H8B 109.8
C7 C8 H8B 109.8
H8A C8 H8B 108.3
C18 C9 O5 123.5(2)
C18 C9 C10 121.6(2)
O5 C9 C10 114.81(19)
C11 C10 C9 123.3(2)
C11 C10 C15 119.0(2)
C9 C10 C15 117.6(2)
C12 C11 C10 121.0(2)
C12 C11 H11 119.5
C10 C11 H11 119.5
C11 C12 C13 120.2(2)
C11 C12 H12 119.9
C13 C12 H12 119.9
C14 C13 C12 120.4(2)
C14 C13 H13 119.8
C12 C13 H13 119.8
C13 C14 C15 121.0(2)
C13 C14 H14 119.5
C15 C14 H14 119.5
C16 C15 C14 121.9(2)
C16 C15 C10 119.6(2)
C14 C15 C10 118.5(2)
C17 C16 C15 120.6(2)
C17 C16 H16 119.7
C15 C16 H16 119.7
C16 C17 C18 121.1(2)
C16 C17 H17 119.5
C18 C17 H17 119.5
C9 C18 C17 119.4(2)
C9 C18 H18 120.3
C17 C18 H18 120.3

loop_
_geom_bond_atom_site_label_1
_geom_bond_atom_site_label_2
_geom_bond_distance
O1 C1 1.202(3)
O2 C1 1.321(3)
O2 H2 0.95(4)
O3 C4 1.232(3)
O4 C7 1.244(3)
O5 C9 1.385(3)
O5 C8 1.430(2)
N1 C4 1.341(3)
N1 C2 1.447(3)
N1 H1 0.89(3)
N2 C7 1.328(3)
N2 C5 1.458(3)
N2 H2A 0.82(2)
C1 C2 1.525(3)
C2 C3 1.527(3)
C2 H2B 1.0000
C3 H3A 0.9800
C3 H3B 0.9800
C3 H3C 0.9800
C4 C5 1.536(3)
C5 C6 1.524(3)
C5 H5 1.0000
C6 H6A 0.9800
C6 H6B 0.9800
C6 H6C 0.9800
C7 C8 1.500(3)
C8 H8A 0.9900
C8 H8B 0.9900
C9 C18 1.366(3)
C9 C10 1.426(3)
C10 C11 1.416(3)
C10 C15 1.427(3)
C11 C12 1.365(3)
C11 H11 0.9500
C12 C13 1.411(3)
C12 H12 0.9500
C13 C14 1.369(3)
C13 H13 0.9500
C14 C15 1.416(3)
C14 H14 0.9500
C15 C16 1.410(3)
C16 C17 1.360(3)
C16 H16 0.9500
C17 C18 1.412(3)
C17 H17 0.9500
C18 H18 0.9500

loop_
_geom_hbond_atom_site_label_D
_geom_hbond_atom_site_label_H
_geom_hbond_atom_site_label_A
_geom_hbond_distance_DH
_geom_hbond_distance_HA
_geom_hbond_distance_DA
_geom_hbond_angle_DHA
_geom_hbond_site_symmetry_A
O2 H2 O4 0.95(4) 1.73(4) 2.662(2) 167(3) 1_565
N1 H1 O3 0.89(3) 2.10(3) 2.996(3) 176(2) 1_655
